data_7211465
loop_
_publ_author_name
'Rosokha, Sergiy V.'
'Stern, Charlotte L.'
'Ritzert, Jeremy T.'

_publ_section_title
;
 \p-Bonded molecular wires: self-assembly of mixed-valence cation-radical
 stacks within the nanochannels formed by inert
 tetrakis[3,5-bis(trifluoromethyl)phenyl]borate anions
;
_journal_issue 48
_journal_name_full CrystEngComm
_journal_page_first 10638
_journal_paper_doi 10.1039/c3ce41719k
_journal_volume 15
_journal_year 2013
_chemical_formula_moiety 'C6 H4 S4, C32 H12 B F24, C H2 Cl2'
_chemical_formula_sum 'C39 H18 B Cl2 F24 S4'
_chemical_formula_weight 1152.48
_chemical_name_systematic
;
 ?
;
_space_group_crystal_system monoclinic
_space_group_IT_number 14
_space_group_name_Hall '-P 2yn'
_space_group_name_H-M_alt 'P 1 21/n 1'
_symmetry_space_group_name_Hall '-P 2yn'
_symmetry_space_group_name_H-M 'P 1 21/n 1'
_atom_sites_solution_hydrogens geom
_audit_creation_date 2013-05-21
_audit_creation_method
;
  Olex2 1.2
  (compiled Apr 23 2013 17:59:47, GUI svn.r4466)
;
_cell_angle_alpha 90
_cell_angle_beta 93.417(4)
_cell_angle_gamma 90
_cell_formula_units_Z 4
_cell_length_a 13.058(2)
_cell_length_b 15.975(3)
_cell_length_c 21.315(4)
_cell_measurement_reflns_used 5249
_cell_measurement_temperature 173(2)
_cell_measurement_theta_max 22.82
_cell_measurement_theta_min 2.30
_cell_volume 4438.4(14)
_computing_cell_refinement 'SAINT v6.45A (Bruker, 2003)'
_computing_data_reduction 'SAINT v6.45A (Bruker, 2003)'
_computing_molecular_graphics
;
O. V. Dolomanov, L. J. Bourhis, R. J. Gildea, J. A. K. Howard and H. Puschmann,
OLEX2: a complete structure solution, refinement and analysis program.
J. Appl. Cryst. (2009). 42, 339-341.
;
_computing_publication_material
;
O. V. Dolomanov, L. J. Bourhis, R. J. Gildea, J. A. K. Howard and H. Puschmann,
OLEX2: a complete structure solution, refinement and analysis program.
J. Appl. Cryst. (2009). 42, 339-341.
;
_computing_structure_refinement
;
SHELXL, G.M. Sheldrick, Acta Cryst.
(2008). A64, 112-122
;
_diffrn_ambient_temperature 173
_diffrn_measured_fraction_theta_full 0.991
_diffrn_measured_fraction_theta_max 0.951
_diffrn_measurement_device_type 'CCD area detector'
_diffrn_measurement_method 'phi and omega scans'
_diffrn_radiation_monochromator graphite
_diffrn_radiation_type MoK\a
_diffrn_radiation_wavelength 0.71073
_diffrn_reflns_av_R_equivalents 0.0638
_diffrn_reflns_av_unetI/netI 0.0709
_diffrn_reflns_Laue_measured_fraction_full 0.991
_diffrn_reflns_Laue_measured_fraction_max 0.951
_diffrn_reflns_limit_h_max 18
_diffrn_reflns_limit_h_min -18
_diffrn_reflns_limit_k_max 22
_diffrn_reflns_limit_k_min -20
_diffrn_reflns_limit_l_max 30
_diffrn_reflns_limit_l_min -29
_diffrn_reflns_number 48313
_diffrn_reflns_point_group_measured_fraction_full 0.991
_diffrn_reflns_point_group_measured_fraction_max 0.951
_diffrn_reflns_theta_full 29.800
_diffrn_reflns_theta_max 30.697
_diffrn_reflns_theta_min 1.594
_diffrn_source_current 5.0
_diffrn_source_power 0.1
_diffrn_source_target Mo
_diffrn_source_voltage 20.0
_exptl_absorpt_coefficient_mu 0.467
_exptl_absorpt_correction_T_max 1
_exptl_absorpt_correction_T_min 0.091168
_exptl_absorpt_correction_type multi-scan
_exptl_absorpt_process_details
;
SADABS v.2.10 (Bruker,2003) was used for absorption correction.
R(int) was 0.1020 before and 0.0415 after correction.
The Ratio of minimum to maximum transmission is 0.0912.
The \l/2 correction factor is 0.0015.
;
_exptl_crystal_colour brown
_exptl_crystal_density_diffrn 1.725
_exptl_crystal_description block
_exptl_crystal_F_000 2284
_exptl_crystal_size_max 0.2
_exptl_crystal_size_mid 0.16
_exptl_crystal_size_min 0.12
_refine_diff_density_max 0.688
_refine_diff_density_min -0.342
_refine_diff_density_rms 0.075
_refine_ls_extinction_method none
_refine_ls_goodness_of_fit_ref 1.016
_refine_ls_hydrogen_treatment constr
_refine_ls_matrix_type full
_refine_ls_number_parameters 769
_refine_ls_number_reflns 13111
_refine_ls_number_restraints 120
_refine_ls_restrained_S_all 1.017
_refine_ls_R_factor_all 0.1231
_refine_ls_R_factor_gt 0.0648
_refine_ls_shift/su_max 0.001
_refine_ls_shift/su_mean 0.000
_refine_ls_structure_factor_coef Fsqd
_refine_ls_weighting_details
;
 w=1/[\s^2^(Fo^2^)+(0.0758P)^2^+0.2976P]
 where P=(Fo^2^+2Fc^2^)/3
;
_refine_ls_weighting_scheme calc
_refine_ls_wR_factor_gt 0.1440
_refine_ls_wR_factor_ref 0.1732
_reflns_Friedel_coverage 0.000
_reflns_number_gt 7234
_reflns_number_total 13111
_reflns_threshold_expression 'I > 2\s(I)'
_cod_data_source_file c3ce41719k.txt
_cod_data_source_block ros110
_cod_depositor_comments
;
The following automatic conversions were performed:

'_diffrn_source_target' value 'MO' changed to 'Mo' according to
/home/saulius/struct/CIF-dictionaries/cif_core.dic dictionary named
'cif_core.dic' version 2.4.2 from 2011-04-26.

Automatic conversion script
Id: cif_fix_values 1891 2012-01-12 08:04:46Z andrius 
;
_cod_original_cell_volume 4438.2(14)
_cod_database_code 7211465
_olex2_refinement_description
;
1. Fixed Uiso
 At 1.2 times of:
  All C(H) groups, All C(H,H) groups
2. Rigid bond restraints
 F19A, F19, F20A, F20, F21A, F21
 with sigma for 1-2 distances of 0.01 and sigma for 1-3 distances of 0.01
 F9, F9A, F8, F8A, F7, F7A
 with sigma for 1-2 distances of 0.01 and sigma for 1-3 distances of 0.01
3. Uiso/Uaniso restraints and constraints
F19A \\sim F19 \\sim F20A \\sim F20 \\sim F21A \\sim F21: within 1.7A with sigma of 0.04 and sigma for terminal atoms of 0.08
F9 \\sim F9A \\sim F8 \\sim F8A \\sim F7 \\sim F7A: within 1.7A with sigma of 0.01 and sigma for terminal atoms of 0.02
F5 \\sim F4A \\sim F4 \\sim F6A \\sim F6 \\sim F5A: within 1.7A with sigma of 0.04 and sigma for terminal atoms of 0.08
4. Others
 Sof(F19A)=Sof(F20A)=Sof(F21A)=1-FVAR(1)
 Sof(F19)=Sof(F20)=Sof(F21)=FVAR(1)
 Sof(F7A)=Sof(F8A)=Sof(F9A)=1-FVAR(2)
 Sof(F7)=Sof(F8)=Sof(F9)=FVAR(2)
 Sof(F4A)=Sof(F5A)=Sof(F6A)=1-FVAR(3)
 Sof(F4)=Sof(F5)=Sof(F6)=FVAR(3)
 Fixed Sof: F16A(0.5) F17A(0.5) F18A(0.5) F16B(0.5) F17B(0.5) F18B(0.5)
 F22A(0.5) F23A(0.5) F24A(0.5) F22B(0.5) F23B(0.5) F24B(0.5)
5.a Secondary CH2 refined with riding coordinates:
 C39(H39A,H39B)
5.b Aromatic/amide H refined with riding coordinates:
 C1(H1), C2(H2), C5(H5), C6(H6), C8(H8), C10(H10), C12(H12), C16(H16),
 C18(H18), C20(H20), C24(H24), C26(H26), C28(H28), C32(H32), C34(H34), C36(H36)
;
_shelx_estimated_absorpt_t_max 0.946
_shelx_estimated_absorpt_t_min 0.912
_shelx_space_group_comment
;
The symmetry employed for this shelxl refinement is uniquely defined
by the following loop, which should always be used as a source of
symmetry information in preference to the above space-group names.
They are only intended as comments.
;
_shelxl_version_number 2012-9

loop_
_space_group_symop_operation_xyz
'x, y, z'
'-x+1/2, y+1/2, -z+1/2'
'-x, -y, -z'
'x-1/2, -y-1/2, z-1/2'

loop_
_atom_site_label
_atom_site_type_symbol
_atom_site_fract_x
_atom_site_fract_y
_atom_site_fract_z
_atom_site_U_iso_or_equiv
_atom_site_adp_type
_atom_site_occupancy
_atom_site_site_symmetry_order
_atom_site_calc_flag
_atom_site_refinement_flags_posn
_atom_site_refinement_flags_adp
_atom_site_refinement_flags_occupancy
_atom_site_disorder_assembly
_atom_site_disorder_group
S1 S 0.30127(6) 0.97856(5) 0.21131(4) 0.0520(2) Uani 1 1 d . . . . .
S2 S 0.08493(6) 0.94163(6) 0.21726(4) 0.0567(2) Uani 1 1 d . . . . .
S3 S 0.11255(6) 0.92838(5) 0.36841(4) 0.0535(2) Uani 1 1 d . . . . .
S4 S 0.32810(7) 0.96857(6) 0.36339(5) 0.0673(3) Uani 1 1 d . . . . .
C1 C 0.2292(3) 0.9758(2) 0.14161(16) 0.0560(8) Uani 1 1 d . . . . .
H1 H 0.2591 0.9854 0.1027 0.067 Uiso 1 1 calc R U . . .
C2 C 0.1302(3) 0.9596(2) 0.14413(15) 0.0586(9) Uani 1 1 d . . . . .
H2 H 0.0858 0.9580 0.1072 0.070 Uiso 1 1 calc R U . . .
C3 C 0.2016(2) 0.95587(17) 0.25756(14) 0.0404(6) Uani 1 1 d . . . . .
C4 C 0.2128(2) 0.95064(18) 0.32271(14) 0.0430(7) Uani 1 1 d . . . . .
C5 C 0.1815(3) 0.9390(2) 0.43865(17) 0.0666(10) Uani 1 1 d . . . . .
H5 H 0.1507 0.9317 0.4775 0.080 Uiso 1 1 calc R U . . .
C6 C 0.2800(3) 0.9579(2) 0.43627(17) 0.0759(12) Uani 1 1 d . . . . .
H6 H 0.3226 0.9653 0.4736 0.091 Uiso 1 1 calc R U . . .
B1 B 0.9193(2) 0.63380(17) 0.30811(12) 0.0258(5) Uani 1 1 d . . . . .
C7 C 0.85798(17) 0.66706(15) 0.36802(10) 0.0267(5) Uani 1 1 d . . . . .
C8 C 0.87727(18) 0.74477(15) 0.39624(11) 0.0299(5) Uani 1 1 d . . . . .
H8 H 0.9315 0.7782 0.3822 0.036 Uiso 1 1 calc R U . . .
C9 C 0.81974(19) 0.77480(16) 0.44426(12) 0.0323(5) Uani 1 1 d . . . . .
C10 C 0.73857(19) 0.72924(17) 0.46481(12) 0.0348(6) Uani 1 1 d . . . . .
H10 H 0.6991 0.7500 0.4975 0.042 Uiso 1 1 calc R U . . .
C11 C 0.71581(18) 0.65338(17) 0.43717(11) 0.0328(6) Uani 1 1 d . . . . .
C12 C 0.77516(18) 0.62256(16) 0.38985(11) 0.0296(5) Uani 1 1 d . . . . .
H12 H 0.7586 0.5695 0.3719 0.036 Uiso 1 1 calc R U . . .
C13 C 0.8431(2) 0.85841(18) 0.47286(13) 0.0417(6) Uani 1 1 d . . . . .
C14 C 0.6276(2) 0.6023(2) 0.45731(15) 0.0481(7) Uani 1 1 d . . . . .
C15 C 0.84864(17) 0.66581(15) 0.24669(10) 0.0264(5) Uani 1 1 d . . . . .
C16 C 0.76262(17) 0.62099(16) 0.22342(11) 0.0289(5) Uani 1 1 d . . . . .
H16 H 0.7463 0.5697 0.2431 0.035 Uiso 1 1 calc R U . . .
C17 C 0.70001(17) 0.64872(16) 0.17258(12) 0.0317(5) Uani 1 1 d . . . . .
C18 C 0.71955(18) 0.72404(16) 0.14322(12) 0.0331(6) Uani 1 1 d . . . . .
H18 H 0.6782 0.7425 0.1077 0.040 Uiso 1 1 calc R U . . .
C19 C 0.80138(18) 0.77132(16) 0.16747(11) 0.0303(5) Uani 1 1 d . . . . .
C20 C 0.86405(17) 0.74280(15) 0.21834(11) 0.0289(5) Uani 1 1 d . . . . .
H20 H 0.9191 0.7772 0.2341 0.035 Uiso 1 1 calc R U . . .
C21 C 0.6093(2) 0.5979(2) 0.14976(14) 0.0436(7) Uani 1 1 d . . . . .
C22 C 0.8249(2) 0.85415(18) 0.13863(13) 0.0392(6) Uani 1 1 d . . . . .
C23 C 1.03819(17) 0.66745(14) 0.30851(11) 0.0266(5) Uani 1 1 d . . . . .
C24 C 1.09935(18) 0.67715(15) 0.36440(12) 0.0311(5) Uani 1 1 d . . . . .
H24 H 1.0691 0.6687 0.4033 0.037 Uiso 1 1 calc R U . . .
C25 C 1.20307(18) 0.69878(16) 0.36494(12) 0.0335(6) Uani 1 1 d . . . . .
C26 C 1.25054(19) 0.71134(16) 0.30900(13) 0.0358(6) Uani 1 1 d . . . . .
H26 H 1.3209 0.7264 0.3091 0.043 Uiso 1 1 calc R U . . .
C27 C 1.19184(18) 0.70118(16) 0.25283(12) 0.0332(6) Uani 1 1 d . . . . .
C28 C 1.08833(18) 0.67948(15) 0.25284(11) 0.0288(5) Uani 1 1 d . . . . .
H28 H 1.0505 0.6726 0.2137 0.035 Uiso 1 1 calc R U . . .
C29 C 1.2643(2) 0.7041(2) 0.42622(14) 0.0459(7) Uani 1 1 d . . . . .
C30 C 1.2418(2) 0.71295(19) 0.19178(14) 0.0417(7) Uani 1 1 d . . . . .
C31 C 0.93253(16) 0.53146(15) 0.31132(10) 0.0254(5) Uani 1 1 d . . . . .
C32 C 0.96292(17) 0.49244(15) 0.36825(11) 0.0289(5) Uani 1 1 d . . . . .
H32 H 0.9697 0.5257 0.4052 0.035 Uiso 1 1 calc R U . . .
C33 C 0.98351(18) 0.40760(16) 0.37300(11) 0.0299(5) Uani 1 1 d . . . . .
C34 C 0.97240(18) 0.35644(16) 0.32027(12) 0.0314(5) Uani 1 1 d . . . . .
H34 H 0.9858 0.2981 0.3232 0.038 Uiso 1 1 calc R U . . .
C35 C 0.94102(18) 0.39316(16) 0.26309(11) 0.0298(5) Uani 1 1 d . . . . .
C36 C 0.92319(17) 0.47840(15) 0.25869(11) 0.0277(5) Uani 1 1 d . . . . .
H36 H 0.9040 0.5019 0.2187 0.033 Uiso 1 1 calc R U . . .
C37 C 1.0177(2) 0.37143(18) 0.43523(13) 0.0408(6) Uani 1 1 d . . . . .
C38 C 0.9262(2) 0.33859(17) 0.20563(13) 0.0395(6) Uani 1 1 d . . . . .
F1 F 0.93951(15) 0.88320(13) 0.46677(10) 0.0712(6) Uani 1 1 d . . . . .
F2 F 0.78395(16) 0.91921(11) 0.44704(9) 0.0635(5) Uani 1 1 d . . . . .
F3 F 0.82830(17) 0.86097(11) 0.53446(8) 0.0648(5) Uani 1 1 d . . . . .
F4 F 0.5660(3) 0.5758(4) 0.40967(14) 0.0878(17) Uani 0.899(13) 1 d . U P A 1
F5 F 0.5691(4) 0.6411(2) 0.4975(3) 0.0714(13) Uani 0.899(13) 1 d . U P A 1
F6 F 0.6597(4) 0.5321(3) 0.4877(2) 0.0727(13) Uani 0.899(13) 1 d . U P A 1
F7 F 0.5952(2) 0.5963(2) 0.08742(11) 0.0833(10) Uani 0.904(4) 1 d . U P B 1
F8 F 0.52255(16) 0.62573(19) 0.1706(2) 0.0884(11) Uani 0.904(4) 1 d . U P B 1
F9 F 0.6162(2) 0.51774(14) 0.16644(16) 0.0710(9) Uani 0.904(4) 1 d . U P B 1
F10 F 0.75626(13) 0.87894(12) 0.09445(8) 0.0612(5) Uani 1 1 d . . . . .
F11 F 0.83200(16) 0.91579(11) 0.18150(9) 0.0647(5) Uani 1 1 d . . . . .
F12 F 0.91585(13) 0.85408(12) 0.11290(10) 0.0657(5) Uani 1 1 d . . . . .
F13 F 1.21511(15) 0.74638(13) 0.47011(9) 0.0671(5) Uani 1 1 d . . . . .
F14 F 1.28443(19) 0.63102(13) 0.45196(10) 0.0868(8) Uani 1 1 d . . . . .
F15 F 1.35181(16) 0.74532(19) 0.42238(10) 0.0983(9) Uani 1 1 d . . . . .
F16A F 1.3157(10) 0.7685(7) 0.1945(7) 0.106(5) Uani 0.5 1 d . . P C 1
F17A F 1.2796(10) 0.6472(7) 0.1721(6) 0.117(5) Uani 0.5 1 d . . P C 1
F18A F 1.1791(8) 0.7484(7) 0.1493(5) 0.112(4) Uani 0.5 1 d . . P C 1
F16B F 1.2906(10) 0.7813(5) 0.1886(7) 0.081(4) Uani 0.5 1 d . . P C 2
F17B F 1.3121(7) 0.6540(7) 0.1825(6) 0.080(3) Uani 0.5 1 d . . P C 2
F18B F 1.1792(6) 0.7045(6) 0.1403(4) 0.075(3) Uani 0.5 1 d . . P C 2
F19 F 1.0086(10) 0.2901(7) 0.4396(6) 0.066(3) Uani 0.48(3) 1 d . U P D 1
F20 F 0.9621(10) 0.3987(6) 0.4824(5) 0.075(3) Uani 0.48(3) 1 d . U P D 1
F21 F 1.1106(16) 0.3932(15) 0.4506(11) 0.112(7) Uani 0.48(3) 1 d . U P D 1
F22A F 0.8877(8) 0.2668(4) 0.2161(3) 0.086(2) Uani 0.5 1 d . . P E 1
F23A F 0.8764(8) 0.3731(5) 0.1583(4) 0.103(4) Uani 0.5 1 d . . P E 1
F24A F 1.0167(4) 0.3221(6) 0.1818(3) 0.0778(19) Uani 0.5 1 d . . P E 1
F22B F 0.8325(5) 0.3074(6) 0.2010(3) 0.091(3) Uani 0.5 1 d . . P E 2
F23B F 0.9332(9) 0.3771(5) 0.1541(3) 0.099(4) Uani 0.5 1 d . . P E 2
F24B F 0.9881(8) 0.2747(5) 0.2063(4) 0.113(3) Uani 0.5 1 d . . P E 2
C39 C 0.9639(3) 0.6614(2) 0.05153(15) 0.0648(10) Uani 1 1 d . . . . .
H39A H 1.0086 0.6978 0.0790 0.078 Uiso 1 1 calc R U . . .
H39B H 0.9037 0.6947 0.0361 0.078 Uiso 1 1 calc R U . . .
Cl1 Cl 1.03189(7) 0.62790(6) -0.01269(4) 0.0677(3) Uani 1 1 d . . . . .
Cl2 Cl 0.92311(8) 0.57679(7) 0.09483(4) 0.0749(3) Uani 1 1 d . . . . .
F19A F 1.046(2) 0.2938(8) 0.4319(8) 0.129(5) Uani 0.52(3) 1 d . U P D 2
F20A F 0.9474(7) 0.3751(14) 0.4745(6) 0.115(5) Uani 0.52(3) 1 d . U P D 2
F21A F 1.0974(15) 0.4076(9) 0.4638(8) 0.071(3) Uani 0.52(3) 1 d . U P D 2
F7A F 0.6321(18) 0.5430(18) 0.1175(16) 0.074(6) Uani 0.096(4) 1 d . U P B 2
F8A F 0.5410(19) 0.6411(16) 0.1207(15) 0.072(6) Uani 0.096(4) 1 d . U P B 2
F9A F 0.5647(19) 0.5595(18) 0.1957(11) 0.070(6) Uani 0.096(4) 1 d . U P B 2
F4A F 0.545(3) 0.631(4) 0.426(3) 0.129(16) Uani 0.101(13) 1 d . U P A 2
F5A F 0.608(4) 0.623(4) 0.510(2) 0.104(13) Uani 0.101(13) 1 d . U P A 2
F6A F 0.624(3) 0.529(2) 0.454(3) 0.080(12) Uani 0.101(13) 1 d . U P A 2

loop_
_atom_site_aniso_label
_atom_site_aniso_U_11
_atom_site_aniso_U_22
_atom_site_aniso_U_33
_atom_site_aniso_U_23
_atom_site_aniso_U_13
_atom_site_aniso_U_12
S1 0.0370(4) 0.0431(4) 0.0770(6) 0.0017(4) 0.0133(4) -0.0056(3)
S2 0.0332(4) 0.0866(7) 0.0500(4) 0.0006(4) 0.0007(3) -0.0076(4)
S3 0.0546(5) 0.0556(5) 0.0506(5) 0.0000(4) 0.0050(4) 0.0045(4)
S4 0.0482(5) 0.0652(6) 0.0852(7) -0.0171(5) -0.0234(4) 0.0078(4)
C1 0.061(2) 0.0439(18) 0.064(2) 0.0133(16) 0.0195(17) 0.0059(15)
C2 0.057(2) 0.069(2) 0.0499(18) 0.0076(17) 0.0025(15) 0.0054(17)
C3 0.0321(13) 0.0310(15) 0.0580(18) -0.0017(13) 0.0019(12) -0.0005(11)
C4 0.0376(14) 0.0345(15) 0.0561(18) -0.0045(13) -0.0040(13) 0.0033(12)
C5 0.092(3) 0.052(2) 0.055(2) -0.0080(17) -0.0055(19) 0.028(2)
C6 0.094(3) 0.066(3) 0.063(2) -0.0216(19) -0.035(2) 0.036(2)
B1 0.0259(12) 0.0277(14) 0.0238(12) 0.0011(11) 0.0022(10) -0.0010(10)
C7 0.0254(11) 0.0304(13) 0.0240(11) 0.0016(10) -0.0004(9) 0.0015(9)
C8 0.0300(12) 0.0295(13) 0.0302(12) 0.0001(10) 0.0023(10) 0.0024(10)
C9 0.0345(13) 0.0289(13) 0.0333(13) -0.0013(11) 0.0012(10) 0.0065(10)
C10 0.0342(13) 0.0379(15) 0.0330(13) -0.0001(11) 0.0080(10) 0.0101(11)
C11 0.0300(12) 0.0373(15) 0.0315(13) 0.0022(11) 0.0049(10) 0.0024(10)
C12 0.0299(12) 0.0290(13) 0.0299(12) -0.0020(10) 0.0022(10) 0.0010(10)
C13 0.0478(16) 0.0410(17) 0.0367(15) -0.0060(12) 0.0069(12) 0.0051(13)
C14 0.0421(17) 0.053(2) 0.0512(19) -0.0062(16) 0.0210(14) -0.0051(15)
C15 0.0267(11) 0.0266(12) 0.0264(11) -0.0012(10) 0.0058(9) 0.0032(9)
C16 0.0268(11) 0.0295(13) 0.0305(12) -0.0024(10) 0.0038(9) 0.0002(10)
C17 0.0247(11) 0.0362(15) 0.0340(13) -0.0063(11) 0.0005(10) 0.0030(10)
C18 0.0291(12) 0.0399(15) 0.0300(12) 0.0030(11) -0.0013(10) 0.0097(11)
C19 0.0275(12) 0.0330(14) 0.0308(12) 0.0046(11) 0.0040(10) 0.0049(10)
C20 0.0235(11) 0.0318(13) 0.0316(12) -0.0019(10) 0.0033(9) 0.0017(10)
C21 0.0377(15) 0.0441(18) 0.0478(17) -0.0064(15) -0.0065(13) 0.0012(13)
C22 0.0342(14) 0.0400(16) 0.0430(15) 0.0094(13) -0.0003(12) 0.0031(11)
C23 0.0296(12) 0.0214(12) 0.0289(12) 0.0012(9) 0.0024(9) -0.0001(9)
C24 0.0322(12) 0.0285(13) 0.0327(13) 0.0000(10) 0.0013(10) -0.0010(10)
C25 0.0305(13) 0.0299(14) 0.0395(14) -0.0037(11) -0.0029(11) -0.0012(10)
C26 0.0267(12) 0.0310(14) 0.0497(16) 0.0004(12) 0.0016(11) -0.0045(10)
C27 0.0291(12) 0.0302(14) 0.0409(14) 0.0067(11) 0.0068(11) 0.0013(10)
C28 0.0287(12) 0.0282(13) 0.0296(12) 0.0039(10) 0.0022(10) 0.0019(9)
C29 0.0397(15) 0.0484(19) 0.0486(17) -0.0075(15) -0.0061(13) 0.0003(13)
C30 0.0318(14) 0.0439(18) 0.0503(17) 0.0064(14) 0.0090(12) -0.0025(12)
C31 0.0226(11) 0.0269(12) 0.0271(11) 0.0006(10) 0.0049(9) -0.0009(9)
C32 0.0299(12) 0.0309(14) 0.0258(11) -0.0016(10) 0.0006(9) -0.0015(10)
C33 0.0296(12) 0.0302(13) 0.0298(12) 0.0050(10) -0.0004(10) -0.0029(10)
C34 0.0286(12) 0.0267(13) 0.0393(14) 0.0029(11) 0.0061(10) 0.0006(10)
C35 0.0263(11) 0.0334(14) 0.0300(12) -0.0056(10) 0.0048(9) -0.0016(10)
C36 0.0266(11) 0.0328(14) 0.0241(11) 0.0013(10) 0.0035(9) 0.0002(10)
C37 0.0461(16) 0.0357(16) 0.0397(15) 0.0090(13) -0.0057(13) -0.0011(12)
C38 0.0462(16) 0.0352(16) 0.0377(15) -0.0060(12) 0.0082(12) 0.0007(13)
F1 0.0584(12) 0.0646(13) 0.0922(15) -0.0411(11) 0.0184(11) -0.0180(10)
F2 0.0887(14) 0.0354(10) 0.0653(12) -0.0042(9) -0.0046(10) 0.0132(9)
F3 0.1084(16) 0.0490(11) 0.0380(9) -0.0144(8) 0.0115(10) -0.0003(10)
F4 0.060(2) 0.137(4) 0.0679(18) -0.013(2) 0.0118(14) -0.055(2)
F5 0.059(2) 0.0634(19) 0.098(3) -0.0116(17) 0.053(2) -0.0045(15)
F6 0.072(2) 0.0554(19) 0.094(3) 0.0223(18) 0.0302(19) -0.0072(16)
F7 0.092(2) 0.107(2) 0.0481(14) -0.0048(15) -0.0244(13) -0.0362(17)
F8 0.0275(11) 0.083(2) 0.155(3) -0.054(2) 0.0118(15) -0.0089(11)
F9 0.0625(15) 0.0413(14) 0.105(2) 0.0043(14) -0.0345(15) -0.0132(11)
F10 0.0535(11) 0.0630(12) 0.0647(11) 0.0351(10) -0.0158(9) -0.0049(9)
F11 0.0987(15) 0.0336(10) 0.0614(12) 0.0062(9) 0.0009(11) -0.0002(9)
F12 0.0469(10) 0.0596(12) 0.0932(14) 0.0299(11) 0.0253(10) 0.0024(9)
F13 0.0750(13) 0.0721(13) 0.0521(11) -0.0212(10) -0.0138(10) 0.0099(10)
F14 0.135(2) 0.0532(13) 0.0658(13) -0.0112(10) -0.0515(13) 0.0281(13)
F15 0.0562(12) 0.167(3) 0.0691(14) -0.0110(15) -0.0143(10) -0.0521(15)
F16A 0.085(5) 0.154(11) 0.083(5) -0.032(7) 0.044(4) -0.086(6)
F17A 0.232(14) 0.034(4) 0.098(7) -0.012(4) 0.114(9) -0.009(6)
F18A 0.078(5) 0.202(12) 0.060(6) 0.070(6) 0.033(4) 0.049(7)
F16B 0.129(10) 0.027(3) 0.094(6) 0.006(3) 0.065(6) -0.017(4)
F17B 0.066(3) 0.091(8) 0.088(5) 0.032(5) 0.044(3) 0.046(4)
F18B 0.038(3) 0.154(9) 0.034(2) -0.004(4) 0.008(2) -0.019(5)
F19 0.105(5) 0.035(4) 0.055(4) 0.020(4) -0.029(3) -0.024(5)
F20 0.130(9) 0.065(5) 0.028(3) 0.010(3) 0.002(4) 0.044(4)
F21 0.054(5) 0.189(16) 0.087(10) 0.085(9) -0.038(6) -0.042(8)
F22A 0.157(7) 0.053(3) 0.051(3) -0.020(3) 0.040(5) -0.060(4)
F23A 0.161(8) 0.072(6) 0.067(6) -0.032(4) -0.071(6) 0.060(6)
F24A 0.063(3) 0.110(6) 0.064(4) -0.038(4) 0.027(3) 0.006(4)
F22B 0.073(4) 0.139(7) 0.063(4) -0.057(5) 0.018(3) -0.055(4)
F23B 0.210(11) 0.067(5) 0.022(3) -0.012(3) 0.034(5) -0.064(7)
F24B 0.158(9) 0.085(5) 0.089(5) -0.053(4) -0.049(5) 0.079(5)
C39 0.089(3) 0.053(2) 0.0512(19) -0.0083(17) -0.0030(18) 0.0119(19)
Cl1 0.0581(5) 0.0786(7) 0.0683(6) -0.0009(5) 0.0205(4) -0.0157(4)
Cl2 0.0869(7) 0.0936(8) 0.0464(5) 0.0141(5) 0.0223(4) 0.0222(5)
F19A 0.257(15) 0.056(7) 0.068(5) -0.001(5) -0.056(9) 0.075(8)
F20A 0.054(4) 0.239(13) 0.052(5) 0.069(6) 0.005(3) -0.032(6)
F21A 0.082(8) 0.079(5) 0.048(4) 0.025(3) -0.035(4) -0.037(4)
F7A 0.065(10) 0.064(11) 0.091(12) -0.042(10) -0.017(10) -0.024(9)
F8A 0.044(10) 0.079(11) 0.089(12) -0.010(11) -0.029(10) -0.014(9)
F9A 0.054(10) 0.066(11) 0.090(11) 0.009(10) 0.008(9) -0.049(9)
F4A 0.057(17) 0.14(3) 0.19(4) 0.04(3) 0.02(2) -0.05(2)
F5A 0.08(2) 0.16(3) 0.08(2) 0.01(2) 0.06(2) -0.02(2)
F6A 0.060(18) 0.032(13) 0.15(3) -0.047(18) 0.03(2) -0.023(12)

loop_
_atom_type_symbol
_atom_type_description
_atom_type_scat_dispersion_real
_atom_type_scat_dispersion_imag
_atom_type_scat_source
C C 0.0033 0.0016 'International Tables Vol C Tables 4.2.6.8 and 6.1.1.4'
H H 0.0000 0.0000 'International Tables Vol C Tables 4.2.6.8 and 6.1.1.4'
B B 0.0013 0.0007 'International Tables Vol C Tables 4.2.6.8 and 6.1.1.4'
Cl Cl 0.1484 0.1585 'International Tables Vol C Tables 4.2.6.8 and 6.1.1.4'
F F 0.0171 0.0103 'International Tables Vol C Tables 4.2.6.8 and 6.1.1.4'
S S 0.1246 0.1234 'International Tables Vol C Tables 4.2.6.8 and 6.1.1.4'

loop_
_geom_angle_atom_site_label_1
_geom_angle_atom_site_label_2
_geom_angle_atom_site_label_3
_geom_angle
C1 S1 C3 95.54(15)
C3 S2 C2 95.09(16)
C5 S3 C4 95.58(18)
C4 S4 C6 94.77(18)
S1 C1 H1 121.4
C2 C1 S1 117.3(3)
C2 C1 H1 121.4
S2 C2 H2 121.4
C1 C2 S2 117.2(3)
C1 C2 H2 121.4
S1 C3 S2 114.87(17)
C4 C3 S1 123.2(2)
C4 C3 S2 121.9(2)
S3 C4 S4 115.09(18)
C3 C4 S3 122.8(2)
C3 C4 S4 122.1(2)
S3 C5 H5 121.6
C6 C5 S3 116.8(3)
C6 C5 H5 121.6
S4 C6 H6 121.1
C5 C6 S4 117.7(3)
C5 C6 H6 121.1
C7 B1 C15 104.11(18)
C7 B1 C23 113.33(19)
C7 B1 C31 110.21(19)
C15 B1 C23 112.91(19)
C15 B1 C31 113.35(19)
C23 B1 C31 103.19(18)
C8 C7 B1 122.8(2)
C8 C7 C12 115.6(2)
C12 C7 B1 121.3(2)
C7 C8 H8 118.9
C9 C8 C7 122.2(2)
C9 C8 H8 118.9
C8 C9 C13 120.2(2)
C10 C9 C8 120.7(2)
C10 C9 C13 119.0(2)
C9 C10 H10 120.6
C11 C10 C9 118.7(2)
C11 C10 H10 120.6
C10 C11 C12 120.4(2)
C10 C11 C14 120.6(2)
C12 C11 C14 119.0(2)
C7 C12 C11 122.3(2)
C7 C12 H12 118.8
C11 C12 H12 118.8
F1 C13 C9 113.4(2)
F1 C13 F2 105.6(2)
F1 C13 F3 106.1(2)
F2 C13 C9 112.5(2)
F2 C13 F3 105.5(2)
F3 C13 C9 113.0(2)
F4 C14 C11 113.4(3)
F4 C14 F5 107.2(3)
F4 C14 F6 105.0(3)
F5 C14 C11 114.3(3)
F5 C14 F6 104.5(3)
F6 C14 C11 111.6(3)
F4A C14 C11 106.4(14)
F5A C14 C11 109(2)
F5A C14 F4A 100(3)
F6A C14 C11 123.9(14)
F6A C14 F4A 107(2)
F6A C14 F5A 108(3)
C16 C15 B1 121.7(2)
C20 C15 B1 122.3(2)
C20 C15 C16 115.7(2)
C15 C16 H16 118.8
C17 C16 C15 122.4(2)
C17 C16 H16 118.8
C16 C17 C21 119.9(2)
C18 C17 C16 120.8(2)
C18 C17 C21 119.2(2)
C17 C18 H18 121.2
C19 C18 C17 117.6(2)
C19 C18 H18 121.2
C18 C19 C20 121.1(2)
C18 C19 C22 120.1(2)
C20 C19 C22 118.8(2)
C15 C20 C19 122.2(2)
C15 C20 H20 118.9
C19 C20 H20 118.9
F7 C21 C17 113.3(3)
F8 C21 C17 112.8(3)
F8 C21 F7 105.8(3)
F8 C21 F9 106.3(3)
F9 C21 C17 113.4(2)
F9 C21 F7 104.6(3)
F7A C21 C17 112.1(11)
F7A C21 F8A 109(2)
F7A C21 F9A 103(2)
F8A C21 C17 112.7(11)
F8A C21 F9A 106.7(18)
F9A C21 C17 112.8(9)
F10 C22 C19 114.2(2)
F10 C22 F11 106.3(2)
F10 C22 F12 106.8(2)
F11 C22 C19 112.1(2)
F12 C22 C19 112.1(2)
F12 C22 F11 104.7(2)
C24 C23 B1 122.1(2)
C28 C23 B1 122.0(2)
C28 C23 C24 115.6(2)
C23 C24 H24 118.8
C25 C24 C23 122.5(2)
C25 C24 H24 118.8
C24 C25 C29 119.3(2)
C26 C25 C24 120.7(2)
C26 C25 C29 119.9(2)
C25 C26 H26 121.0
C25 C26 C27 118.0(2)
C27 C26 H26 121.0
C26 C27 C28 120.8(2)
C26 C27 C30 119.0(2)
C28 C27 C30 120.1(2)
C23 C28 H28 118.8
C27 C28 C23 122.4(2)
C27 C28 H28 118.8
F13 C29 C25 112.6(2)
F14 C29 C25 113.5(2)
F14 C29 F13 104.4(3)
F14 C29 F15 108.4(3)
F15 C29 C25 113.2(3)
F15 C29 F13 104.0(3)
F16A C30 C27 113.8(7)
F16A C30 F18A 99.5(8)
F17A C30 C27 112.8(6)
F17A C30 F16A 106.3(9)
F17A C30 F18A 112.0(8)
F18A C30 C27 111.5(5)
F16B C30 C27 113.5(7)
F16B C30 F17B 104.3(8)
F16B C30 F18B 109.2(8)
F17B C30 C27 112.2(6)
F18B C30 C27 115.0(4)
F18B C30 F17B 101.5(7)
C32 C31 B1 120.1(2)
C32 C31 C36 115.5(2)
C36 C31 B1 124.2(2)
C31 C32 H32 118.6
C33 C32 C31 122.9(2)
C33 C32 H32 118.6
C32 C33 C34 120.4(2)
C32 C33 C37 119.4(2)
C34 C33 C37 120.2(2)
C33 C34 H34 120.9
C33 C34 C35 118.1(2)
C35 C34 H34 120.9
C34 C35 C38 119.0(2)
C36 C35 C34 120.9(2)
C36 C35 C38 120.1(2)
C31 C36 H36 118.9
C35 C36 C31 122.2(2)
C35 C36 H36 118.9
F19 C37 C33 115.1(6)
F19 C37 F20 102.3(8)
F20 C37 C33 113.1(4)
F21 C37 C33 110.5(9)
F21 C37 F19 109.8(11)
F21 C37 F20 105.4(11)
F19A C37 C33 113.1(7)
F19A C37 F21A 103.3(12)
F20A C37 C33 112.1(5)
F20A C37 F19A 107.1(9)
F20A C37 F21A 104.9(11)
F21A C37 C33 115.5(7)
F22A C38 C35 114.2(3)
F22A C38 F23A 109.6(6)
F22A C38 F24A 104.8(5)
F23A C38 C35 114.9(4)
F23A C38 F24A 101.7(5)
F24A C38 C35 110.4(3)
F22B C38 C35 110.7(3)
F23B C38 C35 114.3(4)
F23B C38 F22B 103.5(5)
F23B C38 F24B 108.3(6)
F24B C38 C35 113.3(3)
F24B C38 F22B 106.0(6)
H39A C39 H39B 108.0
Cl1 C39 H39A 109.4
Cl1 C39 H39B 109.4
Cl2 C39 H39A 109.4
Cl2 C39 H39B 109.4
Cl2 C39 Cl1 111.22(19)

loop_
_geom_bond_atom_site_label_1
_geom_bond_atom_site_label_2
_geom_bond_distance
S1 C1 1.711(4)
S1 C3 1.718(3)
S2 C2 1.724(3)
S2 C3 1.718(3)
S3 C4 1.714(3)
S3 C5 1.709(4)
S4 C4 1.717(3)
S4 C6 1.718(4)
C1 H1 0.9500
C1 C2 1.323(5)
C2 H2 0.9500
C3 C4 1.390(4)
C5 H5 0.9500
C5 C6 1.325(6)
C6 H6 0.9500
B1 C7 1.636(3)
B1 C15 1.638(3)
B1 C23 1.642(3)
B1 C31 1.645(4)
C7 C8 1.396(3)
C7 C12 1.397(3)
C8 H8 0.9500
C8 C9 1.391(3)
C9 C10 1.379(4)
C9 C13 1.492(4)
C10 H10 0.9500
C10 C11 1.372(4)
C11 C12 1.398(3)
C11 C14 1.495(4)
C12 H12 0.9500
C13 F1 1.334(3)
C13 F2 1.338(3)
C13 F3 1.339(3)
C14 F4 1.326(5)
C14 F5 1.334(5)
C14 F6 1.350(5)
C14 F4A 1.32(4)
C14 F5A 1.22(5)
C14 F6A 1.17(3)
C15 C16 1.398(3)
C15 C20 1.390(3)
C16 H16 0.9500
C16 C17 1.390(3)
C17 C18 1.387(4)
C17 C21 1.493(4)
C18 H18 0.9500
C18 C19 1.383(3)
C19 C20 1.395(3)
C19 C22 1.499(4)
C20 H20 0.9500
C21 F7 1.331(4)
C21 F8 1.319(4)
C21 F9 1.330(4)
C21 F7A 1.16(2)
C21 F8A 1.26(2)
C21 F9A 1.32(2)
C22 F10 1.322(3)
C22 F11 1.343(3)
C22 F12 1.337(3)
C23 C24 1.403(3)
C23 C28 1.402(3)
C24 H24 0.9500
C24 C25 1.397(3)
C25 C26 1.391(4)
C25 C29 1.493(4)
C26 H26 0.9500
C26 C27 1.392(4)
C27 C28 1.395(3)
C27 C30 1.502(4)
C28 H28 0.9500
C29 F13 1.347(3)
C29 F14 1.310(4)
C29 F15 1.325(4)
C30 F16A 1.311(11)
C30 F17A 1.244(9)
C30 F18A 1.313(11)
C30 F16B 1.268(9)
C30 F17B 1.338(9)
C30 F18B 1.336(9)
C31 C32 1.400(3)
C31 C36 1.406(3)
C32 H32 0.9500
C32 C33 1.384(3)
C33 C34 1.390(3)
C33 C37 1.491(3)
C34 H34 0.9500
C34 C35 1.392(3)
C35 C36 1.384(3)
C35 C38 1.506(4)
C36 H36 0.9500
C37 F19 1.309(11)
C37 F20 1.347(9)
C37 F21 1.285(18)
C37 F19A 1.296(14)
C37 F20A 1.279(10)
C37 F21A 1.308(15)
C38 F22A 1.277(6)
C38 F23A 1.290(7)
C38 F24A 1.340(6)
C38 F22B 1.320(6)
C38 F23B 1.268(7)
C38 F24B 1.302(6)
C39 H39A 0.9900
C39 H39B 0.9900
C39 Cl1 1.758(3)
C39 Cl2 1.738(4)
